data_4514304
loop_
_publ_author_name
'Carden, Will G.'
'Pedziwiatr, Jakub'
'Abboud, Khalil A.'
'McElwee-White, Lisa'

_publ_section_title
;
 Halide Effects on the Sublimation Temperature of X-Au-L Complexes:
 Implications for Their Use as Precursors in Vapor Phase Deposition
 Methods.
;
_journal_issue 46
_journal_name_full 'ACS applied materials &amp; interfaces'
_journal_page_first 40998
_journal_page_last 41005
_journal_paper_doi 10.1021/acsami.7b12465
_journal_volume 9
_journal_year 2017
_chemical_formula_sum 'C6 H6 Au Cl F9 O3 P'
_chemical_formula_weight 560.49
_space_group_crystal_system triclinic
_space_group_IT_number 2
_space_group_name_Hall '-P 1'
_space_group_name_H-M_alt 'P -1'
_symmetry_space_group_name_Hall '-P 1'
_symmetry_space_group_name_H-M 'P -1'
_atom_sites_solution_hydrogens geom
_atom_sites_solution_primary direct
_atom_sites_solution_secondary difmap
_audit_creation_method SHELXL-2014/7
_audit_update_record
;
2017-03-06 # Formatted by publCIF

;
_cell_angle_alpha 86.4062(13)
_cell_angle_beta 89.5645(13)
_cell_angle_gamma 84.3179(14)
_cell_formula_units_Z 8
_cell_length_a 11.1897(9)
_cell_length_b 13.3772(12)
_cell_length_c 18.9706(16)
_cell_measurement_reflns_used 9456
_cell_measurement_temperature 100(2)
_cell_measurement_theta_max 28.0
_cell_measurement_theta_min 2.0
_cell_volume 2820.1(4)
_computing_cell_refinement 'Bruker APEX2 (Bruker, 2014)'
_computing_data_collection 'Bruker APEX2 (Bruker, 2014)'
_computing_data_reduction 'Bruker Apex2 SAINT (Bruker, 2014)'
_computing_molecular_graphics 'XP in SHELXTL-plus, Bruker 2014'
_computing_publication_material 'SHELXL2014/7, Sheldrick, G. M. 2014'
_computing_structure_refinement 'SHELXL2014/7, Sheldrick G. M. 2014'
_computing_structure_solution 'SHELXL2014/7, Sheldrick G. M. 2014'
_diffrn_ambient_temperature 100(2)
_diffrn_measured_fraction_theta_full 0.998
_diffrn_measured_fraction_theta_max 0.997
_diffrn_measurement_device_type 'Bruker APEX-II DUO'
_diffrn_measurement_method 'phi and omega scans'
_diffrn_radiation_type MoK\a
_diffrn_radiation_wavelength 0.71073
_diffrn_reflns_av_R_equivalents 0.0899
_diffrn_reflns_av_unetI/netI 0.0455
_diffrn_reflns_Laue_measured_fraction_full 0.998
_diffrn_reflns_Laue_measured_fraction_max 0.997
_diffrn_reflns_limit_h_max 14
_diffrn_reflns_limit_h_min -14
_diffrn_reflns_limit_k_max 17
_diffrn_reflns_limit_k_min -17
_diffrn_reflns_limit_l_max 24
_diffrn_reflns_limit_l_min -24
_diffrn_reflns_number 66233
_diffrn_reflns_point_group_measured_fraction_full 0.998
_diffrn_reflns_point_group_measured_fraction_max 0.997
_diffrn_reflns_theta_full 25.242
_diffrn_reflns_theta_max 27.481
_diffrn_reflns_theta_min 1.817
_diffrn_source 'fine-focus sealed tube'
_exptl_absorpt_coefficient_mu 10.843
_exptl_absorpt_correction_T_max 0.8101
_exptl_absorpt_correction_T_min 0.6212
_exptl_absorpt_correction_type analytical
_exptl_absorpt_process_details 'based on measured indexed crystal faces, Bruker SHELXTL2014 (Sheldrick, 2014)'
_exptl_crystal_colour colourless
_exptl_crystal_density_diffrn 2.640
_exptl_crystal_description plate
_exptl_crystal_F_000 2064
_exptl_crystal_size_max 0.159
_exptl_crystal_size_mid 0.097
_exptl_crystal_size_min 0.047
_refine_diff_density_max 2.927
_refine_diff_density_min -1.859
_refine_diff_density_rms 0.191
_refine_ls_extinction_method none
_refine_ls_goodness_of_fit_ref 1.041
_refine_ls_hydrogen_treatment constr
_refine_ls_matrix_type full
_refine_ls_number_parameters 757
_refine_ls_number_reflns 12906
_refine_ls_number_restraints 0
_refine_ls_restrained_S_all 1.041
_refine_ls_R_factor_all 0.0332
_refine_ls_R_factor_gt 0.0285
_refine_ls_shift/su_max 0.001
_refine_ls_shift/su_mean 0.000
_refine_ls_structure_factor_coef Fsqd
_refine_ls_weighting_details 'w=1/[\s^2^(Fo^2^)+(0.0375P)^2^+5.3927P] where P=(Fo^2^+2Fc^2^)/3'
_refine_ls_weighting_scheme calc
_refine_ls_wR_factor_gt 0.0746
_refine_ls_wR_factor_ref 0.0769
_reflns_Friedel_coverage 0.000
_reflns_number_gt 11549
_reflns_number_total 12906
_reflns_threshold_expression 'I > 2\s(I)'
_cod_data_source_file am7b12465_si_004.cif
_cod_data_source_block will1
_cod_depositor_comments
;

2020-08-05
Z value and formula fixed to values more according to usual
chemical conventions.                 miguel
;
_cod_original_formula_sum 'C24 H24 Au4 Cl4 F36 O12 P4'
_cod_original_formula_weight 2241.98
_cod_original_formula_units_Z 2
_cod_database_code 4514304
_shelx_shelxl_version_number 2014/7
_shelx_space_group_comment
; 
The symmetry employed for this shelxl refinement is uniquely defined 
by the following loop, which should always be used as a source of 
symmetry information in preference to the above space-group names. 
They are only intended as comments. 
;
_shelx_estimated_absorpt_t_min 0.277
_shelx_estimated_absorpt_t_max 0.630

loop_
_space_group_symop_operation_xyz
'x, y, z'
'-x, -y, -z'

loop_
_atom_site_label
_atom_site_type_symbol
_atom_site_fract_x
_atom_site_fract_y
_atom_site_fract_z
_atom_site_U_iso_or_equiv
_atom_site_adp_type
_atom_site_occupancy
_atom_site_site_symmetry_order
_atom_site_calc_flag
_atom_site_refinement_flags_posn
_atom_site_refinement_flags_adp
Au1 Au 1.20014(2) 0.32669(2) 0.26461(2) 0.01822(5) Uani 1 1 d . .
Au2 Au 0.92736(2) 0.37485(2) 0.25471(2) 0.01458(5) Uani 1 1 d . .
Au3 Au 0.71067(2) 0.23411(2) 0.27388(2) 0.01506(5) Uani 1 1 d . .
Au4 Au 0.45272(2) 0.15718(2) 0.27492(2) 0.01805(5) Uani 1 1 d . .
Cl1 Cl 1.16726(11) 0.18221(9) 0.21024(7) 0.0255(2) Uani 1 1 d . .
Cl2 Cl 0.92070(11) 0.35042(9) 0.37533(6) 0.0211(2) Uani 1 1 d . .
Cl3 Cl 0.63814(11) 0.34139(9) 0.18074(6) 0.0209(2) Uani 1 1 d . .
Cl4 Cl 0.41651(12) 0.24416(11) 0.37419(7) 0.0320(3) Uani 1 1 d . .
P1 P 1.21661(11) 0.47412(10) 0.30842(6) 0.0182(2) Uani 1 1 d . .
P2 P 0.95425(10) 0.41388(8) 0.14150(6) 0.0140(2) Uani 1 1 d . .
P3 P 0.76543(11) 0.12264(9) 0.36156(6) 0.0167(2) Uani 1 1 d . .
P4 P 0.49654(11) 0.06237(9) 0.18593(6) 0.0184(2) Uani 1 1 d . .
F1 F 1.2554(3) 0.4991(3) 0.53809(17) 0.0394(8) Uani 1 1 d . .
F2 F 1.3958(3) 0.4066(3) 0.48804(17) 0.0334(7) Uani 1 1 d . .
F3 F 1.2638(3) 0.3374(3) 0.55383(17) 0.0363(8) Uani 1 1 d . .
F4 F 1.4755(4) 0.6812(3) 0.2998(2) 0.0512(11) Uani 1 1 d . .
F5 F 1.5113(3) 0.6052(3) 0.20458(18) 0.0372(8) Uani 1 1 d . .
F6 F 1.6302(3) 0.5709(3) 0.2940(2) 0.0467(10) Uani 1 1 d . .
F7 F 0.9814(3) 0.6086(2) 0.40499(16) 0.0304(7) Uani 1 1 d . .
F8 F 0.9478(3) 0.7613(2) 0.35967(18) 0.0363(8) Uani 1 1 d . .
F9 F 0.8771(3) 0.6390(3) 0.30937(17) 0.0314(7) Uani 1 1 d . .
F10 F 1.2369(4) 0.6063(3) 0.12897(19) 0.0462(10) Uani 1 1 d . .
F11 F 1.2935(3) 0.5704(4) 0.02368(18) 0.0555(12) Uani 1 1 d . .
F12 F 1.3178(3) 0.4587(3) 0.1109(2) 0.0498(10) Uani 1 1 d . .
F13 F 0.9121(3) 0.6662(2) 0.14991(17) 0.0311(7) Uani 1 1 d . .
F14 F 0.8048(3) 0.6883(2) 0.05498(17) 0.0322(7) Uani 1 1 d . .
F15 F 0.7245(3) 0.7230(2) 0.15563(19) 0.0348(8) Uani 1 1 d . .
F16 F 1.0697(3) 0.1517(2) 0.03041(18) 0.0359(8) Uani 1 1 d . .
F17 F 0.9332(3) 0.2352(2) -0.03418(16) 0.0345(8) Uani 1 1 d . .
F18 F 0.8927(3) 0.1012(2) 0.02689(18) 0.0397(9) Uani 1 1 d . .
F19 F 0.8303(3) 0.2809(3) 0.54251(16) 0.0332(7) Uani 1 1 d . .
F20 F 0.6453(3) 0.3406(2) 0.55707(16) 0.0337(7) Uani 1 1 d . .
F21 F 0.6997(3) 0.1819(2) 0.57986(15) 0.0306(7) Uani 1 1 d . .
F22 F 1.2018(3) 0.0388(3) 0.3989(3) 0.0627(13) Uani 1 1 d . .
F23 F 1.0659(3) -0.0530(3) 0.44074(18) 0.0456(9) Uani 1 1 d . .
F24 F 1.1082(3) -0.0506(3) 0.33081(18) 0.0407(8) Uani 1 1 d . .
F25 F 0.5445(4) -0.1209(3) 0.34609(19) 0.0476(10) Uani 1 1 d . .
F26 F 0.5632(3) -0.1694(3) 0.4562(2) 0.0415(9) Uani 1 1 d . .
F27 F 0.4751(3) -0.0235(3) 0.4242(2) 0.0456(9) Uani 1 1 d . .
F28 F 0.8789(3) 0.0291(2) 0.18160(18) 0.0310(7) Uani 1 1 d . .
F29 F 0.8116(3) -0.1018(3) 0.23238(18) 0.0377(8) Uani 1 1 d . .
F30 F 0.8943(3) -0.1103(3) 0.12947(19) 0.0382(8) Uani 1 1 d . .
F31 F 0.6050(3) 0.1975(3) 0.02797(19) 0.0430(9) Uani 1 1 d . .
F32 F 0.4663(4) 0.3147(3) -0.0056(2) 0.0489(10) Uani 1 1 d . .
F33 F 0.4532(4) 0.1610(3) -0.03100(17) 0.0441(9) Uani 1 1 d . .
F34 F 0.2577(4) -0.0596(4) 0.1074(2) 0.0706(14) Uani 1 1 d . .
F35 F 0.1802(4) -0.1513(3) 0.1902(2) 0.0567(11) Uani 1 1 d . .
F36 F 0.3463(4) -0.2028(3) 0.1404(2) 0.0620(13) Uani 1 1 d . .
O1 O 1.2295(3) 0.4810(3) 0.39101(17) 0.0229(7) Uani 1 1 d . .
O2 O 1.3216(3) 0.5383(3) 0.28200(18) 0.0244(7) Uani 1 1 d . .
O3 O 1.1041(3) 0.5491(3) 0.28382(17) 0.0209(7) Uani 1 1 d . .
O4 O 1.0731(3) 0.4684(2) 0.13290(16) 0.0179(7) Uani 1 1 d . .
O5 O 0.8521(3) 0.4858(2) 0.10021(16) 0.0180(7) Uani 1 1 d . .
O6 O 0.9782(3) 0.3301(2) 0.08595(17) 0.0186(7) Uani 1 1 d . .
O7 O 0.7645(3) 0.1597(2) 0.43964(17) 0.0196(7) Uani 1 1 d . .
O8 O 0.8909(3) 0.0569(3) 0.36137(18) 0.0219(7) Uani 1 1 d . .
O9 O 0.6782(3) 0.0364(2) 0.36215(18) 0.0208(7) Uani 1 1 d . .
O10 O 0.6373(3) 0.0457(3) 0.17737(19) 0.0240(8) Uani 1 1 d . .
O11 O 0.4418(3) 0.0981(3) 0.11022(18) 0.0258(8) Uani 1 1 d . .
O12 O 0.4633(3) -0.0503(3) 0.19219(19) 0.0241(7) Uani 1 1 d . .
C1 C 1.1979(5) 0.4073(4) 0.4441(3) 0.024(1) Uani 1 1 d . .
H1A H 1.2093 0.3392 0.4259 0.029 Uiso 1 1 calc R U
H1B H 1.1127 0.4213 0.4579 0.029 Uiso 1 1 calc R U
C2 C 1.2782(5) 0.4132(4) 0.5064(3) 0.0255(11) Uani 1 1 d . .
C3 C 1.4436(5) 0.5091(4) 0.3030(3) 0.0277(11) Uani 1 1 d . .
H3A H 1.4734 0.4446 0.2831 0.033 Uiso 1 1 calc R U
H3B H 1.4498 0.5009 0.3551 0.033 Uiso 1 1 calc R U
C4 C 1.5153(5) 0.5920(4) 0.2747(3) 0.0305(12) Uani 1 1 d . .
C5 C 1.0860(5) 0.6528(4) 0.3009(3) 0.0226(10) Uani 1 1 d . .
H5A H 1.0787 0.6975 0.2572 0.027 Uiso 1 1 calc R U
H5B H 1.1548 0.6705 0.3286 0.027 Uiso 1 1 calc R U
C6 C 0.9720(5) 0.6652(4) 0.3438(3) 0.0261(11) Uani 1 1 d . .
C7 C 1.1217(4) 0.5026(4) 0.0668(2) 0.0205(10) Uani 1 1 d . .
H7A H 1.0692 0.5600 0.0450 0.025 Uiso 1 1 calc R U
H7B H 1.1294 0.4478 0.0338 0.025 Uiso 1 1 calc R U
C8 C 1.2443(5) 0.5348(5) 0.0832(3) 0.0330(13) Uani 1 1 d . .
C9 C 0.7672(4) 0.5527(3) 0.1358(3) 0.0188(9) Uani 1 1 d . .
H9A H 0.7669 0.5331 0.1870 0.023 Uiso 1 1 calc R U
H9B H 0.6855 0.5491 0.1171 0.023 Uiso 1 1 calc R U
C10 C 0.8029(5) 0.6581(4) 0.1237(3) 0.0223(10) Uani 1 1 d . .
C11 C 0.9115(5) 0.2425(4) 0.0894(3) 0.0212(10) Uani 1 1 d . .
H11A H 0.8242 0.2631 0.0863 0.025 Uiso 1 1 calc R U
H11B H 0.9281 0.2021 0.1344 0.025 Uiso 1 1 calc R U
C12 C 0.9528(5) 0.1826(4) 0.0278(3) 0.0250(11) Uani 1 1 d . .
C13 C 0.6860(4) 0.2451(4) 0.4601(2) 0.0189(9) Uani 1 1 d . .
H13A H 0.6010 0.2314 0.4565 0.023 Uiso 1 1 calc R U
H13B H 0.6987 0.3054 0.4290 0.023 Uiso 1 1 calc R U
C14 C 0.7165(5) 0.2617(4) 0.5352(2) 0.0224(10) Uani 1 1 d . .
C15 C 1.0024(4) 0.0962(4) 0.3731(3) 0.0274(11) Uani 1 1 d . .
H15A H 0.9968 0.1376 0.4147 0.033 Uiso 1 1 calc R U
H15B H 1.0249 0.1386 0.3314 0.033 Uiso 1 1 calc R U
C16 C 1.0939(5) 0.0064(4) 0.3857(3) 0.0305(12) Uani 1 1 d . .
C17 C 0.6844(5) -0.0480(4) 0.4132(3) 0.0253(11) Uani 1 1 d . .
H17A H 0.6984 -0.0261 0.4611 0.030 Uiso 1 1 calc R U
H17B H 0.7505 -0.0991 0.4014 0.030 Uiso 1 1 calc R U
C18 C 0.5663(5) -0.0901(4) 0.4099(3) 0.0278(11) Uani 1 1 d . .
C19 C 0.7033(5) -0.0245(4) 0.1339(3) 0.024(1) Uani 1 1 d . .
H19A H 0.7147 0.0067 0.0859 0.029 Uiso 1 1 calc R U
H19B H 0.6601 -0.0850 0.1300 0.029 Uiso 1 1 calc R U
C20 C 0.8232(5) -0.0521(4) 0.1700(3) 0.0255(11) Uani 1 1 d . .
C21 C 0.4180(5) 0.2025(4) 0.0871(3) 0.0257(11) Uani 1 1 d . .
H21A H 0.4447 0.2455 0.1234 0.031 Uiso 1 1 calc R U
H21B H 0.3309 0.2198 0.0792 0.031 Uiso 1 1 calc R U
C22 C 0.4861(5) 0.2195(4) 0.0191(3) 0.0310(12) Uani 1 1 d . .
C23 C 0.3475(5) -0.0740(4) 0.2190(3) 0.0276(11) Uani 1 1 d . .
H23A H 0.2996 -0.0118 0.2323 0.033 Uiso 1 1 calc R U
H23B H 0.3583 -0.1207 0.2616 0.033 Uiso 1 1 calc R U
C24 C 0.2837(6) -0.1217(5) 0.1635(3) 0.0381(14) Uani 1 1 d . .

loop_
_atom_site_aniso_label
_atom_site_aniso_U_11
_atom_site_aniso_U_22
_atom_site_aniso_U_33
_atom_site_aniso_U_23
_atom_site_aniso_U_13
_atom_site_aniso_U_12
Au1 0.01414(9) 0.02172(10) 0.01912(9) -0.00064(7) 0.00026(6) -0.00377(7)
Au2 0.01421(9) 0.01443(9) 0.01580(8) -0.00034(6) 0.00197(6) -0.00546(6)
Au3 0.01550(9) 0.01386(9) 0.01659(9) -0.00136(6) 0.00010(6) -0.00499(6)
Au4 0.01552(9) 0.01837(10) 0.02064(9) -0.00407(7) -0.00133(6) -0.00171(7)
Cl1 0.0207(6) 0.0232(6) 0.0329(6) -0.0057(5) -0.0023(5) -0.0010(5)
Cl2 0.0257(6) 0.0221(6) 0.0170(5) -0.0013(4) 0.0038(4) -0.0096(5)
Cl3 0.0220(6) 0.0187(5) 0.0225(5) 0.0039(4) -0.0023(4) -0.0072(4)
Cl4 0.0270(7) 0.0396(8) 0.0281(6) -0.0144(5) -0.0075(5) 0.0111(6)
P1 0.0125(6) 0.0245(6) 0.0186(6) -0.0003(4) -0.0008(4) -0.0081(5)
P2 0.0132(5) 0.0125(5) 0.0169(5) -0.0010(4) 0.0013(4) -0.0045(4)
P3 0.0167(6) 0.0151(6) 0.0190(5) -0.0016(4) -0.0011(4) -0.0046(4)
P4 0.0176(6) 0.0162(6) 0.0227(6) -0.0033(4) 0.0010(4) -0.0062(5)
F1 0.054(2) 0.0362(19) 0.0268(17) -0.0128(14) -0.0019(15) 0.0091(16)
F2 0.0210(16) 0.046(2) 0.0343(17) -0.0089(14) -0.0025(12) -0.0036(14)
F3 0.040(2) 0.0370(19) 0.0285(17) 0.0079(13) 0.0011(14) 0.0051(15)
F4 0.054(2) 0.037(2) 0.069(3) -0.0258(19) 0.021(2) -0.0229(18)
F5 0.0299(18) 0.044(2) 0.0386(18) 0.0015(15) 0.0130(14) -0.0103(15)
F6 0.0197(17) 0.074(3) 0.050(2) -0.0083(19) 0.0044(15) -0.0176(17)
F7 0.0293(17) 0.0355(18) 0.0270(15) -0.0008(13) 0.0048(12) -0.0064(14)
F8 0.0366(19) 0.0270(17) 0.046(2) -0.0087(14) 0.0020(15) -0.0019(14)
F9 0.0188(15) 0.0408(19) 0.0363(17) -0.0073(14) -0.0051(12) -0.0073(14)
F10 0.060(2) 0.048(2) 0.0367(19) -0.0004(16) -0.0069(17) -0.0401(19)
F11 0.042(2) 0.100(3) 0.0310(19) 0.014(2) 0.0033(16) -0.048(2)
F12 0.0188(17) 0.075(3) 0.053(2) 0.012(2) 0.0012(15) -0.0035(18)
F13 0.0293(17) 0.0233(16) 0.0425(18) -0.0065(13) -0.0019(13) -0.0087(13)
F14 0.0399(19) 0.0238(16) 0.0317(16) 0.0110(12) 0.0059(14) -0.0054(14)
F15 0.0352(19) 0.0161(15) 0.053(2) -0.0060(13) 0.0169(15) -0.0017(13)
F16 0.0324(19) 0.0289(17) 0.047(2) -0.0108(14) 0.0087(15) -0.0001(14)
F17 0.053(2) 0.0309(18) 0.0201(15) -0.0017(12) -0.0010(14) -0.0075(15)
F18 0.061(2) 0.0276(17) 0.0364(18) -0.0131(14) 0.0121(16) -0.0277(17)
F19 0.0256(17) 0.045(2) 0.0317(17) -0.0093(14) -0.0051(13) -0.0141(15)
F20 0.041(2) 0.0325(18) 0.0283(16) -0.0116(13) 0.0047(14) 0.0016(15)
F21 0.0324(18) 0.0355(18) 0.0229(15) 0.0060(12) 0.0024(12) -0.0036(14)
F22 0.0209(19) 0.050(3) 0.117(4) -0.011(2) -0.014(2) 0.0020(17)
F23 0.048(2) 0.048(2) 0.0342(19) 0.0143(16) 0.0010(16) 0.0147(18)
F24 0.040(2) 0.037(2) 0.042(2) -0.0015(15) 0.0103(16) 0.0098(16)
F25 0.066(3) 0.043(2) 0.039(2) -0.0015(16) -0.0074(18) -0.033(2)
F26 0.037(2) 0.0326(19) 0.053(2) 0.0213(16) 0.0031(16) -0.0106(15)
F27 0.0252(18) 0.034(2) 0.074(3) 0.0111(18) 0.0098(17) 0.0007(15)
F28 0.0255(16) 0.0231(16) 0.0467(19) -0.0063(13) -0.0018(14) -0.0118(13)
F29 0.045(2) 0.0297(18) 0.0374(18) 0.0054(14) -0.0023(15) -0.0055(15)
F30 0.0306(18) 0.0295(18) 0.056(2) -0.0162(15) 0.0104(15) 0.0007(14)
F31 0.0308(19) 0.059(2) 0.041(2) -0.0006(17) 0.0067(15) -0.0152(17)
F32 0.058(3) 0.045(2) 0.043(2) 0.0140(17) -0.0006(18) -0.0155(19)
F33 0.055(2) 0.060(2) 0.0210(16) -0.0076(15) -0.0019(15) -0.0197(19)
F34 0.074(3) 0.088(4) 0.055(3) 0.021(2) -0.033(2) -0.046(3)
F35 0.040(2) 0.066(3) 0.072(3) -0.010(2) 0.0059(19) -0.039(2)
F36 0.073(3) 0.048(2) 0.075(3) -0.036(2) 0.028(2) -0.036(2)
O1 0.0247(19) 0.0263(19) 0.0184(16) 0.0002(13) -0.0006(13) -0.0073(15)
O2 0.0166(17) 0.030(2) 0.0274(18) 0.0029(14) 0.0027(14) -0.0101(15)
O3 0.0170(17) 0.0243(18) 0.0221(17) -0.0014(13) -0.0008(13) -0.0059(14)
O4 0.0194(17) 0.0199(17) 0.0152(15) 0.0001(12) 0.0025(12) -0.0068(13)
O5 0.0197(17) 0.0168(16) 0.0171(15) 0.0002(12) 0.0008(12) -0.0008(13)
O6 0.0213(17) 0.0138(16) 0.0220(16) -0.0038(12) 0.0056(13) -0.0070(13)
O7 0.0233(18) 0.0183(17) 0.0180(16) -0.0016(12) -0.0033(13) -0.0046(14)
O8 0.0154(17) 0.0215(18) 0.0291(18) -0.0033(14) -0.0015(13) -0.0018(14)
O9 0.0208(18) 0.0146(16) 0.0273(18) 0.0042(13) -0.0033(13) -0.0059(13)
O10 0.0163(17) 0.0246(18) 0.0336(19) -0.0134(15) 0.0031(14) -0.0065(14)
O11 0.033(2) 0.0226(18) 0.0237(18) -0.0041(14) -0.0015(15) -0.0114(16)
O12 0.0214(18) 0.0178(17) 0.0345(19) -0.0045(14) 0.0020(14) -0.0073(14)
C1 0.022(3) 0.029(3) 0.021(2) 0.0026(19) 0.0042(19) -0.004(2)
C2 0.028(3) 0.027(3) 0.021(2) -0.0037(19) 0.0031(19) 0.002(2)
C3 0.020(3) 0.033(3) 0.030(3) -0.002(2) 0.003(2) -0.005(2)
C4 0.022(3) 0.034(3) 0.038(3) -0.013(2) 0.010(2) -0.011(2)
C5 0.023(3) 0.023(3) 0.023(2) -0.0004(19) -0.0002(19) -0.009(2)
C6 0.023(3) 0.028(3) 0.028(3) -0.004(2) -0.001(2) -0.005(2)
C7 0.020(2) 0.024(2) 0.019(2) 0.0021(18) 0.0003(18) -0.012(2)
C8 0.033(3) 0.044(3) 0.024(3) 0.007(2) 0.002(2) -0.023(3)
C9 0.015(2) 0.015(2) 0.027(2) -0.0014(17) 0.0045(18) -0.0011(18)
C10 0.022(3) 0.017(2) 0.028(2) 0.0025(18) 0.0037(19) -0.0005(19)
C11 0.024(3) 0.017(2) 0.024(2) -0.0029(18) 0.0053(19) -0.0110(19)
C12 0.039(3) 0.017(2) 0.022(2) -0.0036(18) 0.006(2) -0.011(2)
C13 0.017(2) 0.022(2) 0.019(2) -0.0033(17) -0.0007(17) -0.0015(18)
C14 0.023(3) 0.025(3) 0.019(2) -0.0013(18) 0.0002(18) -0.004(2)
C15 0.015(2) 0.023(3) 0.043(3) 0.003(2) 0.000(2) -0.003(2)
C16 0.020(3) 0.028(3) 0.042(3) -0.001(2) 0.003(2) 0.000(2)
C17 0.023(3) 0.024(3) 0.028(3) 0.009(2) -0.004(2) -0.007(2)
C18 0.033(3) 0.019(3) 0.032(3) 0.006(2) 0.001(2) -0.004(2)
C19 0.023(3) 0.020(2) 0.031(3) -0.0080(19) 0.005(2) -0.005(2)
C20 0.028(3) 0.016(2) 0.034(3) -0.007(2) 0.006(2) -0.006(2)
C21 0.032(3) 0.021(3) 0.025(3) -0.0008(19) -0.001(2) -0.006(2)
C22 0.033(3) 0.034(3) 0.028(3) 0.001(2) -0.001(2) -0.013(2)
C23 0.027(3) 0.024(3) 0.034(3) -0.004(2) 0.008(2) -0.014(2)
C24 0.037(3) 0.039(3) 0.043(3) -0.005(3) 0.003(3) -0.024(3)

loop_
_atom_type_symbol
_atom_type_description
_atom_type_scat_dispersion_real
_atom_type_scat_dispersion_imag
_atom_type_scat_source
C C 0.0033 0.0016 'International Tables Vol C Tables 4.2.6.8 and 6.1.1.4'
H H 0.0000 0.0000 'International Tables Vol C Tables 4.2.6.8 and 6.1.1.4'
O O 0.0106 0.0060 'International Tables Vol C Tables 4.2.6.8 and 6.1.1.4'
F F 0.0171 0.0103 'International Tables Vol C Tables 4.2.6.8 and 6.1.1.4'
P P 0.1023 0.0942 'International Tables Vol C Tables 4.2.6.8 and 6.1.1.4'
Cl Cl 0.1484 0.1585 'International Tables Vol C Tables 4.2.6.8 and 6.1.1.4'
Au Au -2.0133 8.8022 'International Tables Vol C Tables 4.2.6.8 and 6.1.1.4'

loop_
_geom_angle_atom_site_label_1
_geom_angle_atom_site_label_2
_geom_angle_atom_site_label_3
_geom_angle
P1 Au1 Cl1 173.57(5)
P1 Au1 Au2 90.35(3)
Cl1 Au1 Au2 84.82(3)
P2 Au2 Cl2 171.39(4)
P2 Au2 Au1 86.94(3)
Cl2 Au2 Au1 87.75(3)
P2 Au2 Au3 109.51(3)
Cl2 Au2 Au3 79.06(3)
Au1 Au2 Au3 131.787(8)
P3 Au3 Cl3 174.45(4)
P3 Au3 Au4 89.86(3)
Cl3 Au3 Au4 84.81(3)
P3 Au3 Au2 105.58(3)
Cl3 Au3 Au2 79.92(3)
Au4 Au3 Au2 162.471(8)
P4 Au4 Cl4 174.63(5)
P4 Au4 Au3 92.59(3)
Cl4 Au4 Au3 86.48(4)
O2 P1 O3 99.88(19)
O2 P1 O1 99.62(19)
O3 P1 O1 107.12(19)
O2 P1 Au1 119.58(15)
O3 P1 Au1 108.57(13)
O1 P1 Au1 119.79(15)
O4 P2 O6 100.64(17)
O4 P2 O5 106.08(18)
O6 P2 O5 99.25(18)
O4 P2 Au2 108.33(13)
O6 P2 Au2 121.89(13)
O5 P2 Au2 118.39(12)
O8 P3 O9 99.93(19)
O8 P3 O7 100.36(19)
O9 P3 O7 106.37(18)
O8 P3 Au3 121.58(14)
O9 P3 Au3 108.00(14)
O7 P3 Au3 118.34(14)
O10 P4 O12 101.1(2)
O10 P4 O11 107.4(2)
O12 P4 O11 100.17(19)
O10 P4 Au4 109.13(13)
O12 P4 Au4 118.42(14)
O11 P4 Au4 118.78(15)
C1 O1 P1 125.7(3)
C3 O2 P1 121.1(3)
C5 O3 P1 124.1(3)
C7 O4 P2 124.6(3)
C9 O5 P2 122.3(3)
C11 O6 P2 120.7(3)
C13 O7 P3 122.0(3)
C15 O8 P3 123.4(3)
C17 O9 P3 123.9(3)
C19 O10 P4 126.8(3)
C21 O11 P4 122.4(3)
C23 O12 P4 120.8(3)
O1 C1 C2 107.3(4)
O1 C1 H1A 110.2
C2 C1 H1A 110.2
O1 C1 H1B 110.2
C2 C1 H1B 110.2
H1A C1 H1B 108.5
F1 C2 F3 108.1(4)
F1 C2 F2 106.6(5)
F3 C2 F2 107.4(4)
F1 C2 C1 112.4(4)
F3 C2 C1 109.9(5)
F2 C2 C1 112.1(4)
O2 C3 C4 106.3(5)
O2 C3 H3A 110.5
C4 C3 H3A 110.5
O2 C3 H3B 110.5
C4 C3 H3B 110.5
H3A C3 H3B 108.7
F5 C4 F6 108.2(4)
F5 C4 F4 106.4(5)
F6 C4 F4 107.8(5)
F5 C4 C3 112.8(4)
F6 C4 C3 109.5(5)
F4 C4 C3 111.9(4)
O3 C5 C6 107.2(4)
O3 C5 H5A 110.3
C6 C5 H5A 110.3
O3 C5 H5B 110.3
C6 C5 H5B 110.3
H5A C5 H5B 108.5
F9 C6 F8 107.7(4)
F9 C6 F7 107.2(4)
F8 C6 F7 107.5(4)
F9 C6 C5 112.4(4)
F8 C6 C5 110.3(4)
F7 C6 C5 111.5(4)
O4 C7 C8 106.0(4)
O4 C7 H7A 110.5
C8 C7 H7A 110.5
O4 C7 H7B 110.5
C8 C7 H7B 110.5
H7A C7 H7B 108.7
F10 C8 F12 107.1(5)
F10 C8 F11 108.4(5)
F12 C8 F11 108.4(5)
F10 C8 C7 111.8(5)
F12 C8 C7 111.9(5)
F11 C8 C7 109.1(4)
O5 C9 C10 108.4(4)
O5 C9 H9A 110.0
C10 C9 H9A 110.0
O5 C9 H9B 110.0
C10 C9 H9B 110.0
H9A C9 H9B 108.4
F13 C10 F15 107.7(4)
F13 C10 F14 107.4(4)
F15 C10 F14 107.4(4)
F13 C10 C9 111.6(4)
F15 C10 C9 110.0(4)
F14 C10 C9 112.4(4)
O6 C11 C12 106.3(4)
O6 C11 H11A 110.5
C12 C11 H11A 110.5
O6 C11 H11B 110.5
C12 C11 H11B 110.5
H11A C11 H11B 108.7
F16 C12 F18 108.0(4)
F16 C12 F17 106.8(4)
F18 C12 F17 107.4(4)
F16 C12 C11 112.6(4)
F18 C12 C11 109.5(4)
F17 C12 C11 112.3(4)
O7 C13 C14 106.8(4)
O7 C13 H13A 110.4
C14 C13 H13A 110.4
O7 C13 H13B 110.4
C14 C13 H13B 110.4
H13A C13 H13B 108.6
F19 C14 F20 108.1(4)
F19 C14 F21 107.0(4)
F20 C14 F21 107.3(4)
F19 C14 C13 112.4(4)
F20 C14 C13 109.2(4)
F21 C14 C13 112.7(4)
O8 C15 C16 106.1(4)
O8 C15 H15A 110.5
C16 C15 H15A 110.5
O8 C15 H15B 110.5
C16 C15 H15B 110.5
H15A C15 H15B 108.7
F23 C16 F24 107.0(5)
F23 C16 F22 107.7(5)
F24 C16 F22 107.2(5)
F23 C16 C15 112.3(4)
F24 C16 C15 113.3(5)
F22 C16 C15 109.1(5)
O9 C17 C18 105.9(4)
O9 C17 H17A 110.6
C18 C17 H17A 110.6
O9 C17 H17B 110.6
C18 C17 H17B 110.6
H17A C17 H17B 108.7
F27 C18 F25 106.2(5)
F27 C18 F26 107.9(4)
F25 C18 F26 107.5(4)
F27 C18 C17 112.5(5)
F25 C18 C17 112.3(5)
F26 C18 C17 110.3(5)
O10 C19 C20 105.9(4)
O10 C19 H19A 110.6
C20 C19 H19A 110.6
O10 C19 H19B 110.6
C20 C19 H19B 110.6
H19A C19 H19B 108.7
F30 C20 F29 108.2(4)
F30 C20 F28 107.9(4)
F29 C20 F28 107.0(4)
F30 C20 C19 109.6(4)
F29 C20 C19 112.0(4)
F28 C20 C19 111.9(4)
O11 C21 C22 107.7(4)
O11 C21 H21A 110.2
C22 C21 H21A 110.2
O11 C21 H21B 110.2
C22 C21 H21B 110.2
H21A C21 H21B 108.5
F32 C22 F31 108.2(5)
F32 C22 F33 107.9(5)
F31 C22 F33 106.5(5)
F32 C22 C21 110.6(5)
F31 C22 C21 111.8(5)
F33 C22 C21 111.7(4)
O12 C23 C24 109.1(4)
O12 C23 H23A 109.9
C24 C23 H23A 109.9
O12 C23 H23B 109.9
C24 C23 H23B 109.9
H23A C23 H23B 108.3
F34 C24 F36 106.7(5)
F34 C24 F35 108.1(6)
F36 C24 F35 107.0(5)
F34 C24 C23 112.6(5)
F36 C24 C23 113.0(6)
F35 C24 C23 109.2(5)

loop_
_geom_bond_atom_site_label_1
_geom_bond_atom_site_label_2
_geom_bond_distance
Au1 P1 2.2122(13)
Au1 Cl1 2.3090(12)
Au1 Au2 3.0611(3)
Au2 P2 2.2036(11)
Au2 Cl2 2.2927(11)
Au2 Au3 3.2188(3)
Au3 P3 2.2112(12)
Au3 Cl3 2.3052(12)
Au3 Au4 3.1584(3)
Au4 P4 2.1980(12)
Au4 Cl4 2.2879(12)
P1 O2 1.583(3)
P1 O3 1.583(4)
P1 O1 1.584(3)
P2 O4 1.582(3)
P2 O6 1.588(3)
P2 O5 1.596(3)
P3 O8 1.581(4)
P3 O9 1.583(3)
P3 O7 1.591(3)
P4 O10 1.577(4)
P4 O12 1.584(4)
P4 O11 1.592(4)
F1 C2 1.332(6)
F2 C2 1.354(6)
F3 C2 1.333(6)
F4 C4 1.346(6)
F5 C4 1.332(7)
F6 C4 1.338(7)
F7 C6 1.345(6)
F8 C6 1.340(6)
F9 C6 1.338(6)
F10 C8 1.327(7)
F11 C8 1.335(6)
F12 C8 1.328(7)
F13 C10 1.339(6)
F14 C10 1.342(6)
F15 C10 1.340(6)
F16 C12 1.332(6)
F17 C12 1.339(6)
F18 C12 1.337(6)
F19 C14 1.333(6)
F20 C14 1.343(6)
F21 C14 1.348(6)
F22 C16 1.352(7)
F23 C16 1.326(7)
F24 C16 1.329(7)
F25 C18 1.334(7)
F26 C18 1.337(6)
F27 C18 1.325(6)
F28 C20 1.336(6)
F29 C20 1.333(6)
F30 C20 1.332(6)
F31 C22 1.342(7)
F32 C22 1.328(7)
F33 C22 1.345(6)
F34 C24 1.324(8)
F35 C24 1.346(7)
F36 C24 1.328(8)
O1 C1 1.431(6)
O2 C3 1.435(6)
O3 C5 1.440(6)
O4 C7 1.431(5)
O5 C9 1.434(5)
O6 C11 1.448(5)
O7 C13 1.441(6)
O8 C15 1.426(6)
O9 C17 1.437(6)
O10 C19 1.435(6)
O11 C21 1.438(6)
O12 C23 1.446(6)
C1 C2 1.502(7)
C1 H1A 0.9900
C1 H1B 0.9900
C3 C4 1.502(7)
C3 H3A 0.9900
C3 H3B 0.9900
C5 C6 1.509(7)
C5 H5A 0.9900
C5 H5B 0.9900
C7 C8 1.518(7)
C7 H7A 0.9900
C7 H7B 0.9900
C9 C10 1.507(7)
C9 H9A 0.9900
C9 H9B 0.9900
C11 C12 1.504(6)
C11 H11A 0.9900
C11 H11B 0.9900
C13 C14 1.503(6)
C13 H13A 0.9900
C13 H13B 0.9900
C15 C16 1.508(7)
C15 H15A 0.9900
C15 H15B 0.9900
C17 C18 1.491(7)
C17 H17A 0.9900
C17 H17B 0.9900
C19 C20 1.513(8)
C19 H19A 0.9900
C19 H19B 0.9900
C21 C22 1.509(7)
C21 H21A 0.9900
C21 H21B 0.9900
C23 C24 1.487(8)
C23 H23A 0.9900
C23 H23B 0.9900
